data_8105832
loop_
_publ_author_name
'Zou, Juan'
'Tang, Tian-Tian'
'Ye, Jiang-Hai'
'Zhao, Chen-Liang'
'He, Kang'
'Pan, Lu-Tai'

_publ_section_title
;
 Crystal structure of
 6-hydroxy-4,8,11b-trimethyltetradecayhdro-8,11-epoxy-6a,9-methanocyclohepta[a]naphthalene-4-carboxylic
 acid -- methanol (1/1), C20H30O4
;
_journal_issue 4
_journal_name_full 'Zeitschrift f\"ur Kristallographie - New Crystal Structures'
_journal_page_first 725
_journal_page_last 727
_journal_paper_doi 10.1515/ncrs-2019-0075
_journal_volume 234
_journal_year 2019
_chemical_absolute_configuration unk
_chemical_formula_moiety '2(C20 H30 O4), C H4 O'
_chemical_formula_sum 'C41 H64 O9'
_chemical_formula_weight 700.92
_space_group_crystal_system orthorhombic
_space_group_IT_number 18
_space_group_name_Hall 'P 2 2ab'
_space_group_name_H-M_alt 'P 21 21 2'
_atom_sites_solution_hydrogens mixed
_cell_angle_alpha 90
_cell_angle_beta 90
_cell_angle_gamma 90
_cell_formula_units_Z 2
_cell_length_a 12.6727(4)
_cell_length_b 19.8422(7)
_cell_length_c 7.5471(3)
_cell_measurement_reflns_used 9987
_cell_measurement_temperature 243(2)
_cell_measurement_theta_max 28.28
_cell_measurement_theta_min 3.14
_cell_volume 1897.75(12)
_computing_cell_refinement 'SAINT V8.18C (?, 2016)'
_computing_data_reduction 'SAINT V8.18C (?, 2016)'
_computing_molecular_graphics 'Olex2 (Dolomanov et al., 2009)'
_computing_publication_material 'Olex2 (Dolomanov et al., 2009)'
_computing_structure_refinement 'ShelXL (Sheldrick, 2015)'
_diffrn_ambient_temperature 242.97
_diffrn_measured_fraction_theta_full 0.988
_diffrn_measured_fraction_theta_max 0.991
_diffrn_measurement_device_type 'Bruker APEX-II CCD'
_diffrn_measurement_method '\f and \w scans'
_diffrn_radiation_type MoK\a
_diffrn_radiation_wavelength 0.71073
_diffrn_reflns_av_R_equivalents 0.0214
_diffrn_reflns_av_unetI/netI 0.0138
_diffrn_reflns_Laue_measured_fraction_full 0.988
_diffrn_reflns_Laue_measured_fraction_max 0.991
_diffrn_reflns_limit_h_max 16
_diffrn_reflns_limit_h_min -16
_diffrn_reflns_limit_k_max 21
_diffrn_reflns_limit_k_min -26
_diffrn_reflns_limit_l_max 10
_diffrn_reflns_limit_l_min -10
_diffrn_reflns_number 26739
_diffrn_reflns_point_group_measured_fraction_full 0.991
_diffrn_reflns_point_group_measured_fraction_max 0.994
_diffrn_reflns_theta_full 25.242
_diffrn_reflns_theta_max 28.307
_diffrn_reflns_theta_min 2.699
_diffrn_standards_number 0
_exptl_absorpt_coefficient_mu 0.085
_exptl_absorpt_correction_T_max 0.7456
_exptl_absorpt_correction_T_min 0.2070
_exptl_absorpt_correction_type multi-scan
_exptl_absorpt_process_details
;
SADABS-2014/3 (Bruker,2014/3) was used for absorption correction.
wR2(int) was 0.1869 before and 0.1015 after correction.
The Ratio of minimum to maximum transmission is 0.2776.
The \l/2 correction factor is 0.00150.
;
_exptl_crystal_density_diffrn 1.227
_exptl_crystal_description block
_exptl_crystal_F_000 764
_refine_diff_density_max 0.450
_refine_diff_density_min -0.163
_refine_diff_density_rms 0.048
_refine_ls_abs_structure_details
;
 Flack x determined using 1852 quotients [(I+)-(I-)]/[(I+)+(I-)]
 (Parsons, Flack and Wagner, Acta Cryst. B69 (2013) 249-259).
;
_refine_ls_abs_structure_Flack 0.07(17)
_refine_ls_extinction_coef .
_refine_ls_extinction_method none
_refine_ls_goodness_of_fit_ref 1.088
_refine_ls_hydrogen_treatment mixed
_refine_ls_matrix_type full
_refine_ls_number_parameters 249
_refine_ls_number_reflns 4690
_refine_ls_number_restraints 16
_refine_ls_restrained_S_all 1.147
_refine_ls_R_factor_all 0.0475
_refine_ls_R_factor_gt 0.0448
_refine_ls_shift/su_max 0.000
_refine_ls_shift/su_mean 0.000
_refine_ls_structure_factor_coef Fsqd
_refine_ls_weighting_details 'w=1/[\s^2^(Fo^2^)+(0.0814P)^2^+0.4179P] where P=(Fo^2^+2Fc^2^)/3'
_refine_ls_weighting_scheme calc
_refine_ls_wR_factor_gt 0.1275
_refine_ls_wR_factor_ref 0.1311
_reflns_Friedel_coverage 0.755
_reflns_Friedel_fraction_full 0.996
_reflns_Friedel_fraction_max 0.997
_reflns_number_gt 4454
_reflns_number_total 4690
_reflns_threshold_expression 'I > 2\s(I)'
_cod_data_source_file suppl_ncrs-2019-0075_suppl.cif
_cod_data_source_block o
_cod_database_code 8105832
_shelx_space_group_comment
;
The symmetry employed for this shelxl refinement is uniquely defined
by the following loop, which should always be used as a source of
symmetry information in preference to the above space-group names.
They are only intended as comments.
;
_olex2_refinement_description
;
1. Fixed Uiso
 At 1.2 times of:
  All C(H) groups, All C(H,H) groups
 At 1.5 times of:
  All C(H,H,H) groups, All O(H) groups
2. Restrained distances
 O4-H4
 0.86 with sigma of 0.02
 O6-C21
 1.38 with sigma of 0.02
 C21-O6A
 1.6 with sigma of 0.02
 C21-O6
 1.6 with sigma of 0.02
3. Uiso/Uaniso restraints and constraints
Uanis(O6A) \\sim Ueq, Uanis(O6) \\sim Ueq: with sigma of 0.01 and sigma for
terminal atoms of 0.02
4. Others
 Fixed Sof: H21C(0.5) H21A(0.5) H21B(0.5) O6(0.25) H6A(0.25) O6A(0.25)
 H6AA(0.25)
5.a Riding coordinates:
 C21(H21C,H21A,H21B), O6A(H6AA)
5.b Ternary CH refined with riding coordinates:
 C11(H11), C13(H13), C9(H9), C8(H8), C6(H6)
5.c Secondary CH2 refined with riding coordinates:
 C16(H16A,H16B), C12(H12A,H12B), C3(H3A,H3B), C15(H15A,H15B), C14(H14A,H14B),
 C7(H7A,H7B), C5(H5A,H5B)
5.d Idealised Me refined as rotating group:
 C1(H1A,H1B,H1C), C18(H18A,H18B,H18C), C20(H20A,H20B,H20C)
5.e Idealised tetrahedral OH refined as rotating group:
 O3(H3), O6(H6A)
;
_olex2_submission_special_instructions 'No special instructions were received'

loop_
_space_group_symop_operation_xyz
'x, y, z'
'x+1/2, -y+1/2, -z'
'-x+1/2, y+1/2, -z'
'-x, -y, z'

loop_
_atom_site_label
_atom_site_type_symbol
_atom_site_fract_x
_atom_site_fract_y
_atom_site_fract_z
_atom_site_U_iso_or_equiv
_atom_site_adp_type
_atom_site_occupancy
_atom_site_site_symmetry_order
_atom_site_calc_flag
_atom_site_refinement_flags_posn
_atom_site_refinement_flags_adp
_atom_site_refinement_flags_occupancy
_atom_site_disorder_assembly
_atom_site_disorder_group
C1 C 0.7259(3) 0.90111(14) 1.1488(4) 0.0493(7) Uani 1 1 d . . . . .
H1A H 0.6714 0.9343 1.1254 0.074 Uiso 1 1 calc GR . . . .
H1B H 0.7938 0.9234 1.1572 0.074 Uiso 1 1 calc GR . . . .
H1C H 0.7107 0.8782 1.2595 0.074 Uiso 1 1 calc GR . . . .
C2 C 0.72858(18) 0.85039(11) 1.0001(3) 0.0323(4) Uani 1 1 d . . . . .
C3 C 0.81630(18) 0.79723(11) 1.0081(3) 0.0294(4) Uani 1 1 d . . . . .
H3A H 0.8000 0.7619 1.0945 0.035 Uiso 1 1 calc R . . . .
H3B H 0.8846 0.8175 1.0373 0.035 Uiso 1 1 calc R . . . .
C4 C 0.81493(15) 0.76969(10) 0.8172(2) 0.0223(4) Uani 1 1 d . . . . .
C5 C 0.82460(18) 0.83783(11) 0.7189(3) 0.0307(4) Uani 1 1 d . . . . .
H5A H 0.8938 0.8586 0.7384 0.037 Uiso 1 1 calc R . . . .
H5B H 0.8127 0.8325 0.5913 0.037 Uiso 1 1 calc R . . . .
C6 C 0.7364(2) 0.87891(11) 0.8059(3) 0.0336(5) Uani 1 1 d . . . . .
H6 H 0.7483 0.9282 0.8011 0.040 Uiso 1 1 calc R . . . .
C7 C 0.63219(19) 0.85713(11) 0.7248(3) 0.0351(5) Uani 1 1 d . . . . .
H7A H 0.6376 0.8511 0.5962 0.042 Uiso 1 1 calc R . . . .
H7B H 0.5752 0.8889 0.7518 0.042 Uiso 1 1 calc R . . . .
C8 C 0.61789(17) 0.79011(11) 0.8213(3) 0.0294(4) Uani 1 1 d . . . . .
H8 H 0.5466 0.7712 0.8007 0.035 Uiso 1 1 calc R . . . .
C9 C 0.70454(14) 0.73665(10) 0.7884(2) 0.0215(3) Uani 1 1 d . . . . .
H9 H 0.6970 0.7046 0.8881 0.026 Uiso 1 1 calc R . . . .
C10 C 0.68906(14) 0.69241(10) 0.6188(3) 0.0224(4) Uani 1 1 d . . . . .
C11 C 0.78538(14) 0.64442(9) 0.6092(2) 0.0198(3) Uani 1 1 d . . . . .
H11 H 0.7869 0.6222 0.7266 0.024 Uiso 1 1 calc R . . . .
C12 C 0.88861(14) 0.68443(10) 0.6017(2) 0.0214(4) Uani 1 1 d . . . . .
H12A H 0.9477 0.6536 0.5805 0.026 Uiso 1 1 calc R . . . .
H12B H 0.8858 0.7167 0.5035 0.026 Uiso 1 1 calc R . . . .
C13 C 0.90589(14) 0.72194(10) 0.7751(2) 0.0230(4) Uani 1 1 d . . . . .
H13 H 0.9713 0.7489 0.7644 0.028 Uiso 1 1 calc R . . . .
C14 C 0.58834(16) 0.64937(12) 0.6491(4) 0.0362(5) Uani 1 1 d . . . . .
H14A H 0.5912 0.6297 0.7681 0.043 Uiso 1 1 calc R . . . .
H14B H 0.5264 0.6788 0.6438 0.043 Uiso 1 1 calc R . . . .
C15 C 0.57535(18) 0.59293(13) 0.5139(4) 0.0414(6) Uani 1 1 d . . . . .
H15A H 0.5126 0.5663 0.5430 0.050 Uiso 1 1 calc R . . . .
H15B H 0.5652 0.6124 0.3958 0.050 Uiso 1 1 calc R . . . .
C16 C 0.67188(19) 0.54724(11) 0.5122(4) 0.0368(5) Uani 1 1 d . . . . .
H16A H 0.6621 0.5124 0.4218 0.044 Uiso 1 1 calc R . . . .
H16B H 0.6776 0.5247 0.6274 0.044 Uiso 1 1 calc R . . . .
C17 C 0.77504(16) 0.58500(10) 0.4746(3) 0.0257(4) Uani 1 1 d . . . . .
C18 C 0.8673(2) 0.53526(11) 0.5020(4) 0.0369(5) Uani 1 1 d . . . . .
H18A H 0.8736 0.5245 0.6269 0.055 Uiso 1 1 calc GR . . . .
H18B H 0.9324 0.5557 0.4609 0.055 Uiso 1 1 calc GR . . . .
H18C H 0.8540 0.4943 0.4353 0.055 Uiso 1 1 calc GR . . . .
C19 C 0.78046(18) 0.60442(11) 0.2789(3) 0.0302(4) Uani 1 1 d . . . . .
C20 C 0.67435(17) 0.73293(12) 0.4469(3) 0.0302(4) Uani 1 1 d . . . . .
H20A H 0.7363 0.7605 0.4260 0.045 Uiso 1 1 calc GR . . . .
H20B H 0.6128 0.7617 0.4578 0.045 Uiso 1 1 calc GR . . . .
H20C H 0.6646 0.7022 0.3483 0.045 Uiso 1 1 calc GR . . . .
C21 C 0.5000 0.5000 1.0532(13) 0.102(2) Uani 1 2 d DS T P . .
H21A H 0.4846 0.4859 1.1721 0.153 Uiso 0.5 1 d R . . A 1
H21B H 0.4386 0.5234 1.0110 0.153 Uiso 0.5 1 d R . . A 1
H21C H 0.4871 0.4523 1.0517 0.153 Uiso 0.5 1 d R . . A 1
O1 O 0.62980(13) 0.81309(8) 1.0024(2) 0.0332(4) Uani 1 1 d . . . . .
O2 O 0.7211(2) 0.58455(14) 0.1658(3) 0.0632(7) Uani 1 1 d . . . . .
O3 O 0.86163(13) 0.64361(9) 0.2409(2) 0.0348(4) Uani 1 1 d . . . . .
H3 H 0.8626 0.6513 0.1328 0.052 Uiso 1 1 calc GR . . . .
O4 O 0.92025(12) 0.67354(9) 0.91505(19) 0.0307(3) Uani 1 1 d D . . . .
H4 H 0.9858(18) 0.6677(16) 0.930(5) 0.046(9) Uiso 1 1 d D . . . .
O6 O 0.5193(15) 0.5643(8) 1.018(3) 0.124(6) Uani 0.25 1 d D U . B 2
H6A H 0.5816 0.5731 1.0418 0.187 Uiso 0.25 1 calc GR . . B 2
O6A O 0.5810(13) 0.5097(11) 0.962(2) 0.116(6) Uani 0.25 1 d D U . B 1
H6AA H 0.5599 0.5326 0.8555 0.174 Uiso 0.25 1 d R . . B 1

loop_
_atom_site_aniso_label
_atom_site_aniso_U_11
_atom_site_aniso_U_22
_atom_site_aniso_U_33
_atom_site_aniso_U_23
_atom_site_aniso_U_13
_atom_site_aniso_U_12
O1 0.0332(8) 0.0345(8) 0.0321(8) -0.0032(7) 0.0118(7) 0.0020(6)
O2 0.0633(14) 0.0922(17) 0.0340(10) -0.0057(11) -0.0133(10) -0.0317(13)
O3 0.0363(8) 0.0498(9) 0.0181(7) 0.0012(6) 0.0004(6) -0.0067(7)
O4 0.0240(7) 0.0490(9) 0.0190(6) 0.0035(6) -0.0039(6) 0.0031(6)
C16 0.0391(12) 0.0275(10) 0.0437(13) -0.0031(9) 0.0015(10) -0.0096(8)
C17 0.0277(9) 0.0238(8) 0.0256(9) -0.0001(7) -0.0009(8) -0.0008(7)
C11 0.0178(7) 0.0236(8) 0.0179(7) 0.0011(6) -0.0005(6) -0.0006(6)
C12 0.0162(7) 0.0312(9) 0.0167(8) -0.0012(7) 0.0011(6) -0.0001(7)
C13 0.0164(8) 0.0349(10) 0.0177(8) -0.0014(7) -0.0002(6) -0.0036(7)
C4 0.0219(8) 0.0277(9) 0.0175(7) -0.0008(7) 0.0029(7) -0.0045(7)
C3 0.0348(10) 0.0341(10) 0.0193(8) -0.0044(7) 0.0016(8) -0.0027(8)
C2 0.0393(11) 0.0306(10) 0.0268(10) -0.0044(8) 0.0043(9) -0.0002(8)
C1 0.0658(17) 0.0416(13) 0.0406(13) -0.0156(11) 0.0085(13) -0.0017(13)
C18 0.0431(12) 0.0271(10) 0.0403(12) 0.0005(9) -0.0004(11) 0.0094(9)
C15 0.0263(10) 0.0406(12) 0.0575(15) -0.0090(12) -0.0025(10) -0.0117(9)
C14 0.0193(9) 0.0384(11) 0.0509(14) -0.0066(10) 0.0051(9) -0.0060(8)
C10 0.0152(7) 0.0253(8) 0.0267(9) 0.0005(7) 0.0002(7) -0.0001(6)
C9 0.0191(8) 0.0242(8) 0.0212(8) 0.0016(7) 0.0062(6) -0.0011(7)
C8 0.0237(9) 0.0310(10) 0.0336(11) -0.0007(8) 0.0061(8) 0.0029(7)
C7 0.0379(11) 0.0302(10) 0.0372(11) 0.0018(9) 0.0019(10) 0.0069(9)
C6 0.0449(12) 0.0245(9) 0.0315(10) 0.0012(8) 0.0038(9) -0.0020(8)
C5 0.0351(10) 0.0297(9) 0.0273(10) 0.0014(8) 0.0048(8) -0.0088(8)
C20 0.0281(9) 0.0346(10) 0.0280(10) 0.0011(8) -0.0081(8) 0.0048(8)
C19 0.0334(10) 0.0318(9) 0.0254(10) -0.0045(8) -0.0024(8) 0.0005(8)
C21 0.093(5) 0.098(5) 0.115(6) 0.000 0.000 -0.025(4)
O6 0.105(11) 0.147(13) 0.121(13) 0.062(11) -0.044(10) -0.031(10)
O6A 0.088(9) 0.159(13) 0.100(10) -0.052(10) 0.014(8) -0.060(10)

loop_
_atom_type_symbol
_atom_type_description
_atom_type_scat_dispersion_real
_atom_type_scat_dispersion_imag
_atom_type_scat_source
C C 0.0033 0.0016 'International Tables Vol C Tables 4.2.6.8 and 6.1.1.4'
H H 0.0000 0.0000 'International Tables Vol C Tables 4.2.6.8 and 6.1.1.4'
O O 0.0106 0.0060 'International Tables Vol C Tables 4.2.6.8 and 6.1.1.4'

loop_
_geom_angle_atom_site_label_1
_geom_angle_atom_site_label_2
_geom_angle_atom_site_label_3
_geom_angle
_geom_angle_site_symmetry_1
_geom_angle_site_symmetry_3
C8 O1 C2 103.78(15) . .
C19 O3 H3 109.5 . .
C13 O4 H4 108(2) . .
H16A C16 H16B 107.7 . .
C17 C16 H16A 108.9 . .
C17 C16 H16B 108.9 . .
C15 C16 H16A 108.9 . .
C15 C16 H16B 108.9 . .
C15 C16 C17 113.29(18) . .
C16 C17 C11 108.67(17) . .
C16 C17 C18 107.98(17) . .
C18 C17 C11 109.39(17) . .
C19 C17 C16 109.91(18) . .
C19 C17 C11 115.75(16) . .
C19 C17 C18 104.85(17) . .
C17 C11 H11 104.3 . .
C12 C11 C17 116.05(15) . .
C12 C11 H11 104.3 . .
C12 C11 C10 110.85(14) . .
C10 C11 C17 115.35(15) . .
C10 C11 H11 104.3 . .
C11 C12 H12A 109.6 . .
C11 C12 H12B 109.6 . .
H12A C12 H12B 108.1 . .
C13 C12 C11 110.18(14) . .
C13 C12 H12A 109.6 . .
C13 C12 H12B 109.6 . .
O4 C13 C12 108.85(16) . .
O4 C13 H13 108.3 . .
O4 C13 C4 110.92(15) . .
C12 C13 H13 108.3 . .
C12 C13 C4 111.98(15) . .
C4 C13 H13 108.3 . .
C13 C4 C3 113.98(16) . .
C13 C4 C9 112.80(15) . .
C13 C4 C5 112.51(16) . .
C3 C4 C9 106.84(15) . .
C3 C4 C5 97.92(15) . .
C5 C4 C9 111.79(16) . .
C4 C3 H3A 111.5 . .
C4 C3 H3B 111.5 . .
H3A C3 H3B 109.3 . .
C2 C3 C4 101.46(17) . .
C2 C3 H3A 111.5 . .
C2 C3 H3B 111.5 . .
O1 C2 C3 105.86(16) . .
O1 C2 C1 108.11(19) . .
O1 C2 C6 104.40(17) . .
C3 C2 C6 103.80(17) . .
C1 C2 C3 116.5(2) . .
C1 C2 C6 117.0(2) . .
C2 C1 H1A 109.5 . .
C2 C1 H1B 109.5 . .
C2 C1 H1C 109.5 . .
H1A C1 H1B 109.5 . .
H1A C1 H1C 109.5 . .
H1B C1 H1C 109.5 . .
C17 C18 H18A 109.5 . .
C17 C18 H18B 109.5 . .
C17 C18 H18C 109.5 . .
H18A C18 H18B 109.5 . .
H18A C18 H18C 109.5 . .
H18B C18 H18C 109.5 . .
C16 C15 H15A 109.5 . .
C16 C15 H15B 109.5 . .
C16 C15 C14 110.9(2) . .
H15A C15 H15B 108.1 . .
C14 C15 H15A 109.5 . .
C14 C15 H15B 109.5 . .
C15 C14 H14A 108.9 . .
C15 C14 H14B 108.9 . .
C15 C14 C10 113.20(19) . .
H14A C14 H14B 107.8 . .
C10 C14 H14A 108.9 . .
C10 C14 H14B 108.9 . .
C11 C10 C14 108.44(15) . .
C11 C10 C9 106.51(14) . .
C14 C10 C9 106.91(16) . .
C20 C10 C11 112.17(15) . .
C20 C10 C14 108.21(17) . .
C20 C10 C9 114.34(15) . .
C4 C9 C10 117.54(14) . .
C4 C9 H9 104.5 . .
C10 C9 H9 104.5 . .
C8 C9 C4 109.02(16) . .
C8 C9 C10 115.30(16) . .
C8 C9 H9 104.5 . .
O1 C8 C9 107.07(17) . .
O1 C8 H8 111.3 . .
O1 C8 C7 99.43(17) . .
C9 C8 H8 111.3 . .
C7 C8 C9 115.86(17) . .
C7 C8 H8 111.3 . .
C8 C7 H7A 111.9 . .
C8 C7 H7B 111.9 . .
H7A C7 H7B 109.6 . .
C6 C7 C8 99.14(18) . .
C6 C7 H7A 111.9 . .
C6 C7 H7B 111.9 . .
C2 C6 H6 113.5 . .
C7 C6 C2 102.60(18) . .
C7 C6 H6 113.5 . .
C7 C6 C5 108.08(18) . .
C5 C6 C2 104.70(18) . .
C5 C6 H6 113.5 . .
C4 C5 H5A 111.4 . .
C4 C5 H5B 111.4 . .
C6 C5 C4 101.63(16) . .
C6 C5 H5A 111.4 . .
C6 C5 H5B 111.4 . .
H5A C5 H5B 109.3 . .
C10 C20 H20A 109.5 . .
C10 C20 H20B 109.5 . .
C10 C20 H20C 109.5 . .
H20A C20 H20B 109.5 . .
H20A C20 H20C 109.5 . .
H20B C20 H20C 109.5 . .
O2 C19 O3 121.6(2) . .
O2 C19 C17 125.1(2) . .
O3 C19 C17 113.19(17) . .
H21C C21 H21A 71.8 . .
H21C C21 H21B 109.5 . .
H21A C21 H21B 106.7 . .
O6 C21 O6 157(2) 4_665 .
O6A C21 H21C 72.6 4_665 .
O6A C21 H21C 106.6 . .
O6A C21 H21A 107.6 4_665 .
O6A C21 H21A 136.6 . .
O6A C21 H21B 39.4 4_665 .
O6A C21 H21B 114.1 . .
O6A C21 O6A 113.2(18) 4_665 .
C21 O6 H6A 109.5 . .
C21 O6A H6AA 107.8 . .

loop_
_geom_bond_atom_site_label_1
_geom_bond_atom_site_label_2
_geom_bond_distance
_geom_bond_site_symmetry_2
O1 C2 1.454(3) .
O1 C8 1.449(3) .
O2 C19 1.204(3) .
O3 H3 0.8300 .
O3 C19 1.321(3) .
O4 C13 1.439(2) .
O4 H4 0.85(2) .
C16 H16A 0.9800 .
C16 H16B 0.9800 .
C16 C17 1.533(3) .
C16 C15 1.523(3) .
C17 C11 1.562(3) .
C17 C18 1.544(3) .
C17 C19 1.528(3) .
C11 H11 0.9900 .
C11 C12 1.531(2) .
C11 C10 1.550(2) .
C12 H12A 0.9800 .
C12 H12B 0.9800 .
C12 C13 1.521(3) .
C13 H13 0.9900 .
C13 C4 1.526(3) .
C4 C3 1.541(3) .
C4 C9 1.560(3) .
C4 C5 1.547(3) .
C3 H3A 0.9800 .
C3 H3B 0.9800 .
C3 C2 1.534(3) .
C2 C1 1.508(3) .
C2 C6 1.574(3) .
C1 H1A 0.9700 .
C1 H1B 0.9700 .
C1 H1C 0.9700 .
C18 H18A 0.9700 .
C18 H18B 0.9700 .
C18 H18C 0.9700 .
C15 H15A 0.9800 .
C15 H15B 0.9800 .
C15 C14 1.524(3) .
C14 H14A 0.9800 .
C14 H14B 0.9800 .
C14 C10 1.553(3) .
C10 C9 1.564(3) .
C10 C20 1.537(3) .
C9 H9 0.9900 .
C9 C8 1.547(3) .
C8 H8 0.9900 .
C8 C7 1.527(3) .
C7 H7A 0.9800 .
C7 H7B 0.9800 .
C7 C6 1.518(3) .
C6 H6 0.9900 .
C6 C5 1.532(3) .
C5 H5A 0.9800 .
C5 H5B 0.9800 .
C20 H20A 0.9700 .
C20 H20B 0.9700 .
C20 H20C 0.9700 .
C21 H21C 0.9601 .
C21 H21A 0.9600 .
C21 H21B 0.9600 .
C21 O6 1.327(14) 4_665
C21 O6 1.327(14) .
C21 O6A 1.250(14) .
C21 O6A 1.250(14) 4_665
O6 H6A 0.8300 .
O6A H6AA 0.9600 .

loop_
_geom_torsion_atom_site_label_1
_geom_torsion_atom_site_label_2
_geom_torsion_atom_site_label_3
_geom_torsion_atom_site_label_4
_geom_torsion
_geom_torsion_site_symmetry_1
_geom_torsion_site_symmetry_2
_geom_torsion_site_symmetry_3
_geom_torsion_site_symmetry_4
O1 C2 C6 C7 4.1(2) . . . .
O1 C2 C6 C5 -108.64(18) . . . .
O1 C8 C7 C6 52.97(19) . . . .
O4 C13 C4 C3 45.7(2) . . . .
O4 C13 C4 C9 -76.37(19) . . . .
O4 C13 C4 C5 156.03(16) . . . .
C16 C17 C11 C12 175.06(17) . . . .
C16 C17 C11 C10 -52.9(2) . . . .
C16 C17 C19 O2 -10.3(3) . . . .
C16 C17 C19 O3 172.91(18) . . . .
C16 C15 C14 C10 56.5(3) . . . .
C17 C16 C15 C14 -57.0(3) . . . .
C17 C11 C12 C13 -159.41(16) . . . .
C17 C11 C10 C14 52.3(2) . . . .
C17 C11 C10 C9 167.10(15) . . . .
C17 C11 C10 C20 -67.1(2) . . . .
C11 C17 C19 O2 -133.9(3) . . . .
C11 C17 C19 O3 49.4(2) . . . .
C11 C12 C13 O4 64.93(19) . . . .
C11 C12 C13 C4 -58.1(2) . . . .
C11 C10 C9 C4 47.6(2) . . . .
C11 C10 C9 C8 178.40(15) . . . .
C12 C11 C10 C14 -173.18(17) . . . .
C12 C11 C10 C9 -58.43(18) . . . .
C12 C11 C10 C20 67.38(19) . . . .
C12 C13 C4 C3 167.51(16) . . . .
C12 C13 C4 C9 45.4(2) . . . .
C12 C13 C4 C5 -82.15(19) . . . .
C13 C4 C3 C2 171.58(16) . . . .
C13 C4 C9 C10 -42.4(2) . . . .
C13 C4 C9 C8 -176.02(16) . . . .
C13 C4 C5 C6 -171.22(17) . . . .
C4 C3 C2 O1 75.69(18) . . . .
C4 C3 C2 C1 -164.1(2) . . . .
C4 C3 C2 C6 -33.9(2) . . . .
C4 C9 C8 O1 -59.92(19) . . . .
C4 C9 C8 C7 49.9(2) . . . .
C3 C4 C9 C10 -168.43(16) . . . .
C3 C4 C9 C8 58.0(2) . . . .
C3 C4 C5 C6 -51.10(19) . . . .
C3 C2 C6 C7 114.86(18) . . . .
C3 C2 C6 C5 2.1(2) . . . .
C2 O1 C8 C9 68.93(18) . . . .
C2 O1 C8 C7 -51.97(19) . . . .
C2 C6 C5 C4 30.4(2) . . . .
C1 C2 C6 C7 -115.3(2) . . . .
C1 C2 C6 C5 131.9(2) . . . .
C18 C17 C11 C12 57.4(2) . . . .
C18 C17 C11 C10 -170.53(17) . . . .
C18 C17 C19 O2 105.5(3) . . . .
C18 C17 C19 O3 -71.3(2) . . . .
C15 C16 C17 C11 53.8(3) . . . .
C15 C16 C17 C18 172.4(2) . . . .
C15 C16 C17 C19 -73.8(3) . . . .
C15 C14 C10 C11 -53.2(3) . . . .
C15 C14 C10 C9 -167.7(2) . . . .
C15 C14 C10 C20 68.7(2) . . . .
C14 C10 C9 C4 163.41(17) . . . .
C14 C10 C9 C8 -65.8(2) . . . .
C10 C11 C12 C13 66.47(19) . . . .
C10 C9 C8 O1 165.34(15) . . . .
C10 C9 C8 C7 -84.8(2) . . . .
C9 C4 C3 C2 -63.13(19) . . . .
C9 C4 C5 C6 60.7(2) . . . .
C9 C8 C7 C6 -61.3(2) . . . .
C8 O1 C2 C3 -79.60(19) . . . .
C8 O1 C2 C1 154.9(2) . . . .
C8 O1 C2 C6 29.6(2) . . . .
C8 C7 C6 C2 -33.9(2) . . . .
C8 C7 C6 C5 76.3(2) . . . .
C7 C6 C5 C4 -78.4(2) . . . .
C5 C4 C3 C2 52.57(18) . . . .
C5 C4 C9 C10 85.55(19) . . . .
C5 C4 C9 C8 -48.0(2) . . . .
C20 C10 C9 C4 -76.9(2) . . . .
C20 C10 C9 C8 53.9(2) . . . .
C19 C17 C11 C12 -60.7(2) . . . .
C19 C17 C11 C10 71.3(2) . . . .
